data_7018213
loop_
_publ_author_name
'Oh, Seung-Jin'
'Lee, Dong Woo'
'Ok, Kang Min'

_publ_section_title
;
 PbMSeO(6) (M = Mo and W): New quaternary mixed metal selenites with
 asymmetric cationic coordination environments.
;
_journal_issue 10
_journal_name_full 'Dalton transactions (Cambridge, England : 2003)'
_journal_page_first 2995
_journal_page_last 3000
_journal_paper_doi 10.1039/c2dt11977c
_journal_volume 41
_journal_year 2012
_chemical_formula_sum 'Mo2 O12 Pb2 Se2'
_chemical_formula_weight 956.20
_chemical_name_systematic
;
?
;
_space_group_IT_number 2
_symmetry_cell_setting triclinic
_symmetry_space_group_name_Hall '-P 1'
_symmetry_space_group_name_H-M 'P -1'
_atom_sites_solution_primary direct
_atom_sites_solution_secondary difmap
_cell_angle_alpha 99.751(2)
_cell_angle_beta 99.996(2)
_cell_angle_gamma 90.041(2)
_cell_formula_units_Z 2
_cell_length_a 6.8944(6)
_cell_length_b 7.2219(6)
_cell_length_c 10.8294(9)
_cell_measurement_temperature 200.0(2)
_cell_volume 523.09(8)
_computing_structure_refinement 'SHELXL-97 (Sheldrick, 1997)'
_diffrn_ambient_temperature 200.0(2)
_diffrn_measured_fraction_theta_full 0.991
_diffrn_measured_fraction_theta_max 0.991
_diffrn_measurement_device_type 'Bruker SMART Breeze'
_diffrn_measurement_method CCD
_diffrn_radiation_monochromator graphite
_diffrn_radiation_type MoK\a
_diffrn_radiation_wavelength 0.71073
_diffrn_reflns_av_R_equivalents 0.0746
_diffrn_reflns_av_unetI/netI 0.0955
_diffrn_reflns_limit_h_max 8
_diffrn_reflns_limit_h_min -9
_diffrn_reflns_limit_k_max 9
_diffrn_reflns_limit_k_min -8
_diffrn_reflns_limit_l_max 14
_diffrn_reflns_limit_l_min -14
_diffrn_reflns_number 5065
_diffrn_reflns_theta_full 28.35
_diffrn_reflns_theta_max 28.35
_diffrn_reflns_theta_min 1.94
_exptl_absorpt_coefficient_mu 41.450
_exptl_absorpt_correction_T_max 0.66
_exptl_absorpt_correction_T_min 0.39
_exptl_absorpt_correction_type empirical
_exptl_absorpt_process_details
;
SADABS(Blessing, 1995)
;
_exptl_crystal_colour 'Light Yellow'
_exptl_crystal_density_diffrn 6.071
_exptl_crystal_density_method 'not measured'
_exptl_crystal_description Needle
_exptl_crystal_F_000 824.0
_exptl_crystal_size_max 0.26
_exptl_crystal_size_mid 0.02
_exptl_crystal_size_min 0.01
_refine_diff_density_max 2.526
_refine_diff_density_min -3.388
_refine_diff_density_rms 0.583
_refine_ls_extinction_coef 0.0015(3)
_refine_ls_extinction_expression Fc^*^=kFc[1+0.001xFc^2^\l^3^/sin(2\q)]^-1/4^
_refine_ls_extinction_method SHELXL
_refine_ls_goodness_of_fit_ref 1.014
_refine_ls_matrix_type full
_refine_ls_number_parameters 104
_refine_ls_number_reflns 2598
_refine_ls_number_restraints 0
_refine_ls_restrained_S_all 1.014
_refine_ls_R_factor_all 0.0667
_refine_ls_R_factor_gt 0.0441
_refine_ls_shift/su_max 0
_refine_ls_shift/su_mean 0
_refine_ls_structure_factor_coef Fsqd
_refine_ls_weighting_details 'calc w=1/[\s^2^(Fo^2^)+(0.0517P)^2^+0.0000P] where P=(Fo^2^+2Fc^2^)/3'
_refine_ls_weighting_scheme calc
_refine_ls_wR_factor_gt 0.0935
_refine_ls_wR_factor_ref 0.126
_reflns_number_gt 1896
_reflns_number_total 2598
_reflns_threshold_expression >2\(I)
_cod_data_source_file c2dt11977c.txt
_cod_data_source_block SJ4
_cod_depositor_comments
;
The following automatic conversions were performed:

'_symmetry_cell_setting' value 'Triclinic' changed to 'triclinic'
according to /home/saulius/struct/CIF-dictionaries/cif_core.dic
dictionary named 'cif_core.dic' version 2.4.1 from
2010-06-29.

'_exptl_absorpt_correction_type' value 'EMPIRICAL'
changed to 'empirical' according to
/home/saulius/struct/CIF-dictionaries/cif_core.dic dictionary named
'cif_core.dic' version 2.4.1 from 2010-06-29.

Automatic conversion script
Id: cif_fix_values 1715 2011-07-08 13:25:40Z adriana 
;
_cod_original_sg_symbol_H-M P-1
_cod_database_code 7018213

loop_
_symmetry_equiv_pos_as_xyz
'x, y, z'
'-x, -y, -z'

loop_
_atom_site_label
_atom_site_type_symbol
_atom_site_fract_x
_atom_site_fract_y
_atom_site_fract_z
_atom_site_U_iso_or_equiv
_atom_site_adp_type
_atom_site_occupancy
_atom_site_symmetry_multiplicity
_atom_site_calc_flag
Pb1 Pb 0.24408(10) 0.13656(9) 0.49459(6) 0.0141(2) Uani 1 1 d
Pb2 Pb 0.35888(10) 0.29111(9) 0.15782(6) 0.0129(2) Uani 1 1 d
Mo1 Mo 0.8428(2) 0.04831(19) 0.19861(13) 0.0085(3) Uani 1 1 d
Mo2 Mo 0.8425(2) 0.5503(2) 0.20270(14) 0.0097(3) Uani 1 1 d
Se1 Se 0.7110(2) 0.3610(2) 0.46809(15) 0.0095(3) Uani 1 1 d
Se2 Se 0.3892(2) 0.8066(2) 0.21365(16) 0.0103(3) Uani 1 1 d
O1 O 0.831(2) -0.0460(19) 0.0430(13) 0.024(3) Uiso 1 1 d
O2 O 1.0936(19) 0.1077(18) 0.2420(12) 0.019(3) Uiso 1 1 d
O3 O 0.8671(17) -0.1714(16) 0.2742(11) 0.012(2) Uiso 1 1 d
O4 O 0.7375(16) 0.2895(15) 0.1751(10) 0.009(2) Uiso 1 1 d
O5 O 0.8148(17) 0.1531(16) 0.4011(11) 0.012(2) Uiso 1 1 d
O6 O 0.5210(19) 0.9703(17) 0.1736(12) 0.017(3) Uiso 1 1 d
O7 O 0.819(2) 0.5699(18) 0.0459(13) 0.023(3) Uiso 1 1 d
O8 O 1.0843(19) 0.4945(18) 0.2426(12) 0.021(3) Uiso 1 1 d
O9 O 0.7956(15) 0.5314(14) 0.3965(10) 0.006(2) Uiso 1 1 d
O10 O 0.520(2) 0.6049(18) 0.1849(13) 0.023(3) Uiso 1 1 d
O11 O 0.4743(17) 0.3313(16) 0.3929(11) 0.012(2) Uiso 1 1 d
O12 O 0.434(2) 0.8560(18) 0.3755(12) 0.023(3) Uiso 1 1 d

loop_
_atom_site_aniso_label
_atom_site_aniso_U_11
_atom_site_aniso_U_22
_atom_site_aniso_U_33
_atom_site_aniso_U_23
_atom_site_aniso_U_13
_atom_site_aniso_U_12
Pb1 0.0116(4) 0.0139(4) 0.0164(4) 0.0016(3) 0.0022(3) 0.0008(3)
Pb2 0.0107(4) 0.0120(4) 0.0159(4) 0.0028(2) 0.0017(2) 0.0006(2)
Mo1 0.0085(7) 0.0049(6) 0.0125(7) 0.0016(5) 0.0028(5) -0.0006(5)
Mo2 0.0066(7) 0.0114(7) 0.0110(7) 0.0015(5) 0.0017(5) 0.0013(5)
Se1 0.0098(8) 0.0063(8) 0.0133(8) 0.0026(6) 0.0036(6) 0.0002(6)
Se2 0.0062(8) 0.0082(8) 0.0170(9) 0.0025(6) 0.0026(6) 0.0004(6)

loop_
_atom_type_symbol
_atom_type_description
_atom_type_scat_dispersion_real
_atom_type_scat_dispersion_imag
_atom_type_scat_source
O O 0.0106 0.006 'International Tables Vol C Tables 4.2.6.8 and 6.1.1.4'
Se Se -0.0929 2.2259 'International Tables Vol C Tables 4.2.6.8 and 6.1.1.4'
Mo Mo -1.6832 0.6857 'International Tables Vol C Tables 4.2.6.8 and 6.1.1.4'
Pb Pb -3.3944 10.1111 'International Tables Vol C Tables 4.2.6.8 and 6.1.1.4'

loop_
_geom_angle_atom_site_label_1
_geom_angle_atom_site_label_2
_geom_angle_atom_site_label_3
_geom_angle
_geom_angle_site_symmetry_1
_geom_angle_site_symmetry_3
O12 Pb1 O9 88.1(4) 2_666 2_666
O12 Pb1 O5 83.3(4) 2_666 2_656
O9 Pb1 O5 121.9(3) 2_666 2_656
O12 Pb1 O11 73.7(4) 2_666 .
O9 Pb1 O11 77.5(3) 2_666 .
O5 Pb1 O11 149.7(4) 2_656 .
O12 Pb1 O12 75.1(5) 2_666 1_545
O9 Pb1 O12 155.2(4) 2_666 1_545
O5 Pb1 O12 74.7(4) 2_656 1_545
O11 Pb1 O12 80.3(4) . 1_545
O12 Pb1 O3 81.5(4) 2_666 2_656
O9 Pb1 O3 64.3(3) 2_666 2_656
O5 Pb1 O3 57.7(3) 2_656 2_656
O11 Pb1 O3 134.8(3) . 2_656
O12 Pb1 O3 128.9(4) 1_545 2_656
O12 Pb1 O2 136.7(4) 2_666 1_455
O9 Pb1 O2 108.7(3) 2_666 1_455
O5 Pb1 O2 116.4(4) 2_656 1_455
O11 Pb1 O2 71.7(4) . 1_455
O12 Pb1 O2 74.1(4) 1_545 1_455
O3 Pb1 O2 141.8(4) 2_656 1_455
O10 Pb2 O11 82.9(4) . .
O10 Pb2 O4 65.2(4) . .
O11 Pb2 O4 77.8(3) . .
O10 Pb2 O6 128.6(4) . 1_545
O11 Pb2 O6 80.0(4) . 1_545
O4 Pb2 O6 64.0(4) . 1_545
O10 Pb2 O8 81.1(4) . 1_455
O11 Pb2 O8 78.5(4) . 1_455
O4 Pb2 O8 140.7(4) . 1_455
O6 Pb2 O8 140.2(4) 1_545 1_455
O10 Pb2 O2 142.1(4) . 1_455
O11 Pb2 O2 75.1(4) . 1_455
O4 Pb2 O2 136.1(4) . 1_455
O6 Pb2 O2 77.7(4) 1_545 1_455
O8 Pb2 O2 64.6(4) 1_455 1_455
O10 Pb2 O7 76.5(4) . 2_665
O11 Pb2 O7 149.6(4) . 2_665
O4 Pb2 O7 112.3(4) . 2_665
O6 Pb2 O7 130.4(4) 1_545 2_665
O8 Pb2 O7 76.4(4) 1_455 2_665
O2 Pb2 O7 108.6(4) 1_455 2_665
O10 Pb2 O1 134.7(4) . 2_655
O11 Pb2 O1 142.4(4) . 2_655
O4 Pb2 O1 113.0(4) . 2_655
O6 Pb2 O1 74.0(4) 1_545 2_655
O8 Pb2 O1 105.0(4) 1_455 2_655
O2 Pb2 O1 73.1(4) 1_455 2_655
O7 Pb2 O1 62.2(4) 2_665 2_655
O1 Mo1 O2 100.4(6) . .
O1 Mo1 O3 100.9(6) . .
O2 Mo1 O3 93.4(5) . .
O1 Mo1 O4 97.9(5) . .
O2 Mo1 O4 100.5(5) . .
O3 Mo1 O4 154.2(5) . .
O1 Mo1 O5 171.7(6) . .
O2 Mo1 O5 87.7(5) . .
O3 Mo1 O5 76.3(4) . .
O4 Mo1 O5 82.6(4) . .
O1 Mo1 O6 87.4(6) . 1_545
O2 Mo1 O6 171.4(5) . 1_545
O3 Mo1 O6 81.6(5) . 1_545
O4 Mo1 O6 81.7(4) . 1_545
O5 Mo1 O6 84.4(4) . 1_545
O7 Mo2 O8 103.4(6) . .
O7 Mo2 O4 96.8(5) . .
O8 Mo2 O4 95.4(5) . .
O7 Mo2 O3 97.1(5) . 1_565
O8 Mo2 O3 98.7(6) . 1_565
O4 Mo2 O3 157.3(5) . 1_565
O7 Mo2 O9 166.4(5) . .
O8 Mo2 O9 90.1(5) . .
O4 Mo2 O9 79.8(4) . .
O3 Mo2 O9 82.5(4) 1_565 .
O7 Mo2 O10 87.1(6) . .
O8 Mo2 O10 169.1(5) . .
O4 Mo2 O10 80.4(5) . .
O3 Mo2 O10 82.5(5) 1_565 .
O9 Mo2 O10 79.3(4) . .
O11 Se1 O9 101.6(5) . .
O11 Se1 O5 101.5(6) . .
O9 Se1 O5 104.3(5) . .
O6 Se2 O12 103.2(6) . .
O6 Se2 O10 104.1(6) . .
O12 Se2 O10 101.7(6) . .
Mo1 O1 Pb2 146.3(7) . 2_655
Mo1 O2 Pb2 137.5(6) . 1_655
Mo1 O2 Pb1 115.5(6) . 1_655
Pb2 O2 Pb1 103.0(4) 1_655 1_655
Mo1 O3 Mo2 133.5(6) . 1_545
Mo1 O3 Pb1 115.2(5) . 2_656
Mo2 O3 Pb1 105.4(4) 1_545 2_656
Mo1 O4 Mo2 136.1(6) . .
Mo1 O4 Pb2 112.2(5) . .
Mo2 O4 Pb2 109.5(5) . .
Se1 O5 Mo1 129.6(6) . .
Se1 O5 Pb1 114.1(5) . 2_656
Mo1 O5 Pb1 108.0(4) . 2_656
Se2 O6 Mo1 136.2(7) . 1_565
Se2 O6 Pb2 117.1(6) . 1_565
Mo1 O6 Pb2 101.8(4) 1_565 1_565
Mo2 O7 Pb2 150.9(7) . 2_665
Mo2 O8 Pb2 142.3(7) . 1_655
Se1 O9 Mo2 135.5(6) . .
Se1 O9 Pb1 114.4(5) . 2_666
Mo2 O9 Pb1 106.5(4) . 2_666
Se2 O10 Mo2 133.1(7) . .
Se2 O10 Pb2 120.8(7) . .
Mo2 O10 Pb2 104.9(5) . .
Se1 O11 Pb2 125.8(6) . .
Se1 O11 Pb1 115.9(5) . .
Pb2 O11 Pb1 110.0(4) . .
Se2 O12 Pb1 124.3(7) . 2_666
Se2 O12 Pb1 119.3(6) . 1_565
Pb1 O12 Pb1 104.9(5) 2_666 1_565

loop_
_geom_bond_atom_site_label_1
_geom_bond_atom_site_label_2
_geom_bond_distance
_geom_bond_site_symmetry_2
Pb1 O12 2.410(14) 2_666
Pb1 O9 2.524(10) 2_666
Pb1 O5 2.603(11) 2_656
Pb1 O11 2.615(11) .
Pb1 O12 2.679(13) 1_545
Pb1 O3 2.716(11) 2_656
Pb1 O2 2.724(13) 1_455
Pb1 O5 2.966(13) 1_455
Pb2 O10 2.473(13) .
Pb2 O11 2.499(11) .
Pb2 O4 2.584(11) .
Pb2 O6 2.592(12) 1_545
Pb2 O8 2.596(13) 1_455
Pb2 O2 2.630(12) 1_455
Pb2 O7 2.683(13) 2_665
Pb2 O1 2.699(14) 2_655
Mo1 O1 1.696(13) .
Mo1 O2 1.745(13) .
Mo1 O3 1.899(11) .
Mo1 O4 1.927(11) .
Mo1 O5 2.237(11) .
Mo1 O6 2.247(13) 1_545
Mo2 O7 1.708(13) .
Mo2 O8 1.714(13) .
Mo2 O4 1.973(11) .
Mo2 O3 2.024(11) 1_565
Mo2 O9 2.204(10) .
Mo2 O10 2.239(14) .
Se1 O11 1.688(11) .
Se1 O9 1.713(10) .
Se1 O5 1.762(12) .
Se2 O6 1.649(12) .
Se2 O12 1.701(13) .
Se2 O10 1.725(14) .
O1 Pb2 2.699(14) 2_655
O2 Pb2 2.630(12) 1_655
O2 Pb1 2.724(13) 1_655
O3 Mo2 2.024(11) 1_545
O3 Pb1 2.716(11) 2_656
O5 Pb1 2.603(11) 2_656
O6 Mo1 2.247(13) 1_565
O6 Pb2 2.592(12) 1_565
O7 Pb2 2.683(13) 2_665
O8 Pb2 2.596(13) 1_655
O9 Pb1 2.524(10) 2_666
O12 Pb1 2.410(14) 2_666
O12 Pb1 2.679(13) 1_565
